data_1576876
loop_
_publ_author_name
'Ratnam, Shahilan'
'Unone, Shreya'
'Alia, Nabeel'
'Hafeneger, Enyu Denny'
'Janssen-M&#xfc;ller, Daniel'

_publ_section_title
;
 Biginelli dihydropyrimidines: a tunable class of alkyl radical
 precursors.
;
_journal_issue 18
_journal_name_full 'Chemical science'
_journal_page_first 8998
_journal_page_last 9005
_journal_paper_doi 10.1039/d6sc00376a
_journal_volume 17
_journal_year 2026
_chemical_formula_moiety 'C16 H27 N3 O2, H2 O'
_chemical_formula_sum 'C16 H29 N3 O3'
_chemical_formula_weight 311.42
_space_group_crystal_system monoclinic
_space_group_IT_number 14
_space_group_name_Hall '-P 2ybc'
_space_group_name_H-M_alt 'P 1 21/c 1'
_atom_sites_solution_hydrogens mixed
_atom_sites_solution_primary dual
_audit_creation_date 2023-08-09
_audit_creation_method
;FinalCif V123 by Daniel Kratzert, Freiburg 2023, 
https://dkratzert.de/finalcif.html
;
_audit_update_record
;
2024-03-08 deposited with the CCDC.	2026-03-13 downloaded from the CCDC.
;
_cell_angle_alpha 90
_cell_angle_beta 94.913(3)
_cell_angle_gamma 90
_cell_formula_units_Z 8
_cell_length_a 11.7086(15)
_cell_length_b 9.5131(12)
_cell_length_c 31.662(4)
_cell_measurement_reflns_used 2387
_cell_measurement_temperature 100.00
_cell_measurement_theta_max 77.996
_cell_measurement_theta_min 2.803
_cell_volume 3513.7(8)
_computing_cell_refinement 'SAINT V8.40B (?, 2016)'
_computing_data_collection 'Bruker BIS V6.2.15/2021-03-16 && APEX4 2022.1-1'
_computing_data_reduction 'SAINT V8.40B (?, 2016)'
_computing_molecular_graphics 'Olex2 1.5 (Dolomanov et al., 2009)'
_computing_publication_material 'Olex2 1.5 (Dolomanov et al., 2009)'
_computing_structure_refinement 'XL  (Sheldrick, 2008)'
_computing_structure_solution 'XT  (Sheldrick, 2015)'
_diffrn_ambient_environment N~2~
_diffrn_ambient_temperature 100.00
_diffrn_detector CPAD
_diffrn_detector_area_resol_mean 7.41
_diffrn_detector_type 'Bruker PHOTON III'
_diffrn_measured_fraction_theta_full 0.995
_diffrn_measured_fraction_theta_max 0.982
_diffrn_measurement_device 'four-circle diffractometer'
_diffrn_measurement_device_type 'Bruker D8 VENTURE dual wavelength Mo/Cu'
_diffrn_measurement_method '\w and \f scans'
_diffrn_measurement_specimen_support 'MiTeGen micromount'
_diffrn_radiation_monochromator 'mirror optics'
_diffrn_radiation_probe x-ray
_diffrn_radiation_type CuK\a
_diffrn_radiation_wavelength 1.54178
_diffrn_reflns_av_R_equivalents 0.1048
_diffrn_reflns_av_unetI/netI 0.0462
_diffrn_reflns_Laue_measured_fraction_full 0.995
_diffrn_reflns_Laue_measured_fraction_max 0.982
_diffrn_reflns_limit_h_max 14
_diffrn_reflns_limit_h_min -14
_diffrn_reflns_limit_k_max 12
_diffrn_reflns_limit_k_min 0
_diffrn_reflns_limit_l_max 39
_diffrn_reflns_limit_l_min 0
_diffrn_reflns_number 8927
_diffrn_reflns_point_group_measured_fraction_full 0.995
_diffrn_reflns_point_group_measured_fraction_max 0.982
_diffrn_reflns_theta_full 67.679
_diffrn_reflns_theta_max 78.598
_diffrn_reflns_theta_min 2.801
_diffrn_source 'microfocus sealed X-ray tube'
_diffrn_source_current 1.0
_diffrn_source_power 0.05
_diffrn_source_type 'Incoatec I\ms'
_diffrn_source_voltage 50.0
_diffrn_standards_number 0
_exptl_absorpt_coefficient_mu 0.658
_exptl_absorpt_correction_T_max 0.445117
_exptl_absorpt_correction_T_min 0.253174
_exptl_absorpt_correction_type multi-scan
_exptl_absorpt_process_details
;
 TWINABS-2012/1 (Bruker,2012) was used for absorption correction.
 
For component 1:
 wR2(int) was 0.1205 before and 0.0687 after correction.
 
For component 2:
 wR2(int) was 0.1787 before and 0.0736 after correction.
 
For component 3:
 wR2(int) was 0.1652 before and 0.0819 after correction.
 The Ratio of minimum to maximum transmission is 0.57.

Final HKLF 4 output contains 188191 reflections, Rint = 0.1048
 (128998 with I > 3sig(I), Rint = 0.0999)
;
_exptl_crystal_colour colourless
_exptl_crystal_colour_primary colourless
_exptl_crystal_density_diffrn 1.177
_exptl_crystal_description block
_exptl_crystal_F_000 1360
_exptl_crystal_recrystallization_method 'from a mixture of ethyl acetate and pentane by vapor diffusion.'
_exptl_crystal_size_max 1.045
_exptl_crystal_size_mid 0.604
_exptl_crystal_size_min 0.372
_refine_diff_density_max 0.368
_refine_diff_density_min -0.307
_refine_diff_density_rms 0.065
_refine_ls_extinction_method none
_refine_ls_goodness_of_fit_ref 1.091
_refine_ls_hydrogen_treatment mixed
_refine_ls_matrix_type full
_refine_ls_number_parameters 431
_refine_ls_number_reflns 8927
_refine_ls_number_restraints 0
_refine_ls_restrained_S_all 1.091
_refine_ls_R_factor_all 0.0744
_refine_ls_R_factor_gt 0.0693
_refine_ls_shift/su_max 0.001
_refine_ls_shift/su_mean 0.000
_refine_ls_structure_factor_coef Fsqd
_refine_ls_weighting_details 'w=1/[\s^2^(Fo^2^)+(0.1501P)^2^+0.9557P] where P=(Fo^2^+2Fc^2^)/3'
_refine_ls_weighting_scheme calc
_refine_ls_wR_factor_gt 0.2155
_refine_ls_wR_factor_ref 0.2248
_reflns_Friedel_coverage 0.000
_reflns_number_gt 8293
_reflns_number_total 8927
_reflns_threshold_expression 'I > 2\s(I)'
_cod_data_source_file d6sc00376a2.cif
_cod_data_source_block cu_2067_cg_0m_4
_cod_depositor_comments 'Adding full bibliography for 1576876--1576878.cif.'
_cod_database_code 1576876
_olex2_refinement_description
;
1. Twinned data refinement
 Scales: 0.662(4)
 0.198(3) 0.140(3)
2. Fixed Uiso
 At 1.2 times of:
  All C(H) groups, All C(H,H) groups
 At 1.5 times of:
  All C(H,H,H) groups
3.a Ternary CH refined with riding coordinates:
 C2(H2), C3(H3), C18(H18), C19(H19)
3.b Secondary CH2 refined with riding coordinates:
 C4(H4A,H4B), C5(H5A,H5B), C6(H6A,H6B), C7(H7A,H7B), C8(H8A,H8B), C15(H15A,
 H15B), C20(H20A,H20B), C21(H21A,H21B), C22(H22A,H22B), C23(H23A,H23B),
 C24(H24A,H24B), C31(H31A,H31B)
3.c Idealised Me refined as rotating group:
 C11(H11A,H11B,H11C), C13(H13A,H13B,H13C), C14(H14A,H14B,H14C), C16(H16A,H16B,
 H16C), C27(H27A,H27B,H27C), C29(H29A,H29B,H29C), C30(H30A,H30B,H30C), C32(H32A,
 H32B,H32C)
;
_olex2_submission_special_instructions 'No special instructions were received'
_shelx_shelxl_version_number 2018/3
_shelx_space_group_comment
;
The symmetry employed for this shelxl refinement is uniquely defined
by the following loop, which should always be used as a source of
symmetry information in preference to the above space-group names.
They are only intended as comments.
;
_shelx_estimated_absorpt_t_min 0.547
_shelx_estimated_absorpt_t_max 0.792
_diffrn_measurement_ambient_temperature_device_make 'Oxford Cryostream 800'

loop_
_space_group_symop_operation_xyz
'x, y, z'
'-x, y+1/2, -z+1/2'
'-x, -y, -z'
'x, -y-1/2, z-1/2'

loop_
_atom_site_label
_atom_site_type_symbol
_atom_site_fract_x
_atom_site_fract_y
_atom_site_fract_z
_atom_site_U_iso_or_equiv
_atom_site_adp_type
_atom_site_occupancy
_atom_site_site_symmetry_order
_atom_site_calc_flag
_atom_site_refinement_flags_posn
_atom_site_refinement_flags_adp
_atom_site_refinement_flags_occupancy
_atom_site_disorder_assembly
_atom_site_disorder_group
O1 O 0.32561(12) 0.22411(13) 0.40255(5) 0.0336(3) Uani 1 1 d . . . . .
O2 O 0.44079(11) 0.38000(13) 0.37367(4) 0.0303(3) Uani 1 1 d . . . . .
N1 N 0.27685(13) 0.72553(15) 0.41580(5) 0.0263(3) Uani 1 1 d . . . . .
H1 H 0.3106(19) 0.806(3) 0.4150(7) 0.024(5) Uiso 1 1 d . . . . .
N2 N 0.14642(12) 0.58119(15) 0.44823(5) 0.0268(3) Uani 1 1 d . . . . .
N3 N 0.13352(13) 0.82185(15) 0.45317(5) 0.0276(3) Uani 1 1 d . . . . .
C1 C 0.18651(15) 0.70786(18) 0.43842(5) 0.0252(4) Uani 1 1 d . . . . .
C2 C 0.31855(14) 0.61129(17) 0.39000(6) 0.0259(4) Uani 1 1 d . . . . .
H2 H 0.403755 0.620595 0.390646 0.031 Uiso 1 1 calc R U . . .
C3 C 0.26960(16) 0.62031(18) 0.34312(6) 0.0289(4) Uani 1 1 d . . . . .
H3 H 0.304301 0.541147 0.327841 0.035 Uiso 1 1 calc R U . . .
C4 C 0.13932(17) 0.6017(2) 0.33669(6) 0.0351(4) Uani 1 1 d . . . . .
H4A H 0.101249 0.679629 0.350751 0.042 Uiso 1 1 calc R U . . .
H4B H 0.117310 0.512334 0.349800 0.042 Uiso 1 1 calc R U . . .
C5 C 0.0993(2) 0.6004(3) 0.28907(7) 0.0436(5) Uani 1 1 d . . . . .
H5A H 0.132433 0.517783 0.275543 0.052 Uiso 1 1 calc R U . . .
H5B H 0.014789 0.591963 0.285405 0.052 Uiso 1 1 calc R U . . .
C6 C 0.1359(2) 0.7338(3) 0.26744(8) 0.0518(6) Uani 1 1 d . . . . .
H6A H 0.094661 0.815121 0.278395 0.062 Uiso 1 1 calc R U . . .
H6B H 0.114314 0.726756 0.236591 0.062 Uiso 1 1 calc R U . . .
C7 C 0.2651(2) 0.7587(3) 0.27498(7) 0.0473(5) Uani 1 1 d . . . . .
H7A H 0.306135 0.685023 0.260189 0.057 Uiso 1 1 calc R U . . .
H7B H 0.284250 0.850826 0.262896 0.057 Uiso 1 1 calc R U . . .
C8 C 0.30524(19) 0.7562(2) 0.32218(7) 0.0376(4) Uani 1 1 d . . . . .
H8A H 0.389750 0.765229 0.325755 0.045 Uiso 1 1 calc R U . . .
H8B H 0.271979 0.837446 0.336357 0.045 Uiso 1 1 calc R U . . .
C9 C 0.29290(15) 0.47143(17) 0.41040(6) 0.0259(4) Uani 1 1 d . . . . .
C10 C 0.20858(15) 0.46573(17) 0.43768(6) 0.0261(4) Uani 1 1 d . . . . .
C11 C 0.17012(15) 0.33574(18) 0.45971(6) 0.0287(4) Uani 1 1 d . . . . .
H11A H 0.100136 0.299063 0.444387 0.043 Uiso 1 1 calc R U . . .
H11B H 0.154709 0.359341 0.488806 0.043 Uiso 1 1 calc R U . . .
H11C H 0.230528 0.264287 0.460244 0.043 Uiso 1 1 calc R U . . .
C12 C 0.35149(15) 0.34704(18) 0.39645(6) 0.0272(4) Uani 1 1 d . . . . .
C13 C 0.16604(16) 0.96465(18) 0.44279(6) 0.0312(4) Uani 1 1 d . . . . .
H13A H 0.231073 0.994588 0.462256 0.047 Uiso 1 1 calc R U . . .
H13B H 0.101050 1.027942 0.445516 0.047 Uiso 1 1 calc R U . . .
H13C H 0.187899 0.967523 0.413607 0.047 Uiso 1 1 calc R U . . .
C14 C 0.05182(15) 0.80915(19) 0.48533(6) 0.0296(4) Uani 1 1 d . . . . .
H14A H -0.025793 0.827573 0.472397 0.044 Uiso 1 1 calc R U . . .
H14B H 0.070982 0.877463 0.508000 0.044 Uiso 1 1 calc R U . . .
H14C H 0.055456 0.713908 0.497157 0.044 Uiso 1 1 calc R U . . .
C15 C 0.49323(17) 0.26431(19) 0.35291(6) 0.0319(4) Uani 1 1 d . . . . .
H15A H 0.435158 0.214388 0.333899 0.038 Uiso 1 1 calc R U . . .
H15B H 0.527108 0.196745 0.374225 0.038 Uiso 1 1 calc R U . . .
C16 C 0.5850(2) 0.3246(2) 0.32775(7) 0.0428(5) Uani 1 1 d . . . . .
H16A H 0.550676 0.392146 0.307018 0.064 Uiso 1 1 calc R U . . .
H16B H 0.621567 0.248638 0.312913 0.064 Uiso 1 1 calc R U . . .
H16C H 0.642681 0.372319 0.346947 0.064 Uiso 1 1 calc R U . . .
O3 O 0.42080(12) -0.04286(14) 0.41003(6) 0.0434(4) Uani 1 1 d . . . . .
H3A H 0.491(4) -0.037(4) 0.4241(13) 0.077(11) Uiso 1 1 d . . . . .
H3B H 0.401(3) 0.044(4) 0.4081(11) 0.062(9) Uiso 1 1 d . . . . .
O4 O 0.88027(15) 0.26330(16) 0.40140(6) 0.0445(4) Uani 1 1 d . . . . .
O5 O 0.96077(11) 0.09193(14) 0.36588(4) 0.0322(3) Uani 1 1 d . . . . .
N4 N 0.65132(13) -0.05110(16) 0.44375(5) 0.0287(3) Uani 1 1 d . . . . .
N5 N 0.77741(13) -0.21931(15) 0.41884(5) 0.0272(3) Uani 1 1 d . . . . .
H5 H 0.807(2) -0.305(3) 0.4219(8) 0.032(6) Uiso 1 1 d . . . . .
N6 N 0.62408(13) -0.28763(16) 0.45573(5) 0.0302(3) Uani 1 1 d . . . . .
C17 C 0.68558(15) -0.18442(19) 0.43897(5) 0.0271(4) Uani 1 1 d . . . . .
C18 C 0.82619(15) -0.12064(18) 0.38955(6) 0.0274(4) Uani 1 1 d . . . . .
H18 H 0.910555 -0.138628 0.390761 0.033 Uiso 1 1 calc R U . . .
C19 C 0.77624(15) -0.14484(18) 0.34322(6) 0.0294(4) Uani 1 1 d . . . . .
H19 H 0.818598 -0.081348 0.324813 0.035 Uiso 1 1 calc R U . . .
C20 C 0.64835(16) -0.1089(2) 0.33536(6) 0.0329(4) Uani 1 1 d . . . . .
H20A H 0.603625 -0.170069 0.353129 0.039 Uiso 1 1 calc R U . . .
H20B H 0.635839 -0.010105 0.343665 0.039 Uiso 1 1 calc R U . . .
C21 C 0.6061(2) -0.1291(2) 0.28856(7) 0.0419(5) Uani 1 1 d . . . . .
H21A H 0.522889 -0.109202 0.284528 0.050 Uiso 1 1 calc R U . . .
H21B H 0.645920 -0.061821 0.271004 0.050 Uiso 1 1 calc R U . . .
C22 C 0.6285(2) -0.2784(3) 0.27412(7) 0.0495(6) Uani 1 1 d . . . . .
H22A H 0.605292 -0.286946 0.243417 0.059 Uiso 1 1 calc R U . . .
H22B H 0.581571 -0.344800 0.289366 0.059 Uiso 1 1 calc R U . . .
C23 C 0.7548(2) -0.3172(3) 0.28248(8) 0.0494(6) Uani 1 1 d . . . . .
H23A H 0.800841 -0.258271 0.264539 0.059 Uiso 1 1 calc R U . . .
H23B H 0.765627 -0.416692 0.274588 0.059 Uiso 1 1 calc R U . . .
C24 C 0.79730(19) -0.2961(2) 0.32908(7) 0.0386(5) Uani 1 1 d . . . . .
H24A H 0.880323 -0.317130 0.333119 0.046 Uiso 1 1 calc R U . . .
H24B H 0.756916 -0.362099 0.346844 0.046 Uiso 1 1 calc R U . . .
C25 C 0.80935(15) 0.02774(18) 0.40542(6) 0.0275(4) Uani 1 1 d . . . . .
C26 C 0.72130(15) 0.05263(18) 0.43039(6) 0.0284(4) Uani 1 1 d . . . . .
C27 C 0.68831(17) 0.19614(19) 0.44569(7) 0.0344(4) Uani 1 1 d . . . . .
H27A H 0.736386 0.220009 0.471563 0.052 Uiso 1 1 calc R U . . .
H27B H 0.607601 0.195394 0.451718 0.052 Uiso 1 1 calc R U . . .
H27C H 0.699541 0.266172 0.423726 0.052 Uiso 1 1 calc R U . . .
C28 C 0.88291(16) 0.13969(19) 0.39181(6) 0.0305(4) Uani 1 1 d . . . . .
C29 C 0.54342(16) -0.2584(2) 0.48729(6) 0.0346(4) Uani 1 1 d . . . . .
H29A H 0.547222 -0.158465 0.494840 0.052 Uiso 1 1 calc R U . . .
H29B H 0.563323 -0.315279 0.512660 0.052 Uiso 1 1 calc R U . . .
H29C H 0.465538 -0.281698 0.475579 0.052 Uiso 1 1 calc R U . . .
C30 C 0.64103(16) -0.43607(19) 0.44668(7) 0.0337(4) Uani 1 1 d . . . . .
H30A H 0.667316 -0.446093 0.418271 0.051 Uiso 1 1 calc R U . . .
H30B H 0.568481 -0.486578 0.448016 0.051 Uiso 1 1 calc R U . . .
H30C H 0.698699 -0.475330 0.467679 0.051 Uiso 1 1 calc R U . . .
C31 C 1.03649(17) 0.1981(2) 0.35065(6) 0.0354(4) Uani 1 1 d . . . . .
H31A H 1.083513 0.240885 0.374775 0.042 Uiso 1 1 calc R U . . .
H31B H 0.991058 0.273228 0.335517 0.042 Uiso 1 1 calc R U . . .
C32 C 1.11236(19) 0.1273(2) 0.32116(7) 0.0421(5) Uani 1 1 d . . . . .
H32A H 1.064925 0.084142 0.297639 0.063 Uiso 1 1 calc R U . . .
H32B H 1.158084 0.054492 0.336607 0.063 Uiso 1 1 calc R U . . .
H32C H 1.163542 0.196980 0.309987 0.063 Uiso 1 1 calc R U . . .
O6 O 0.90887(13) -0.46153(15) 0.43260(6) 0.0427(4) Uani 1 1 d . . . . .
H6C H 0.991(3) -0.448(4) 0.4384(11) 0.066(9) Uiso 1 1 d . . . . .
H6D H 0.904(3) -0.541(4) 0.4212(11) 0.055(8) Uiso 1 1 d . . . . .

loop_
_atom_site_aniso_label
_atom_site_aniso_U_11
_atom_site_aniso_U_22
_atom_site_aniso_U_33
_atom_site_aniso_U_23
_atom_site_aniso_U_13
_atom_site_aniso_U_12
O1 0.0382(7) 0.0203(6) 0.0429(8) 0.0012(5) 0.0077(6) 0.0016(5)
O2 0.0328(6) 0.0230(6) 0.0360(7) -0.0016(5) 0.0076(5) 0.0026(4)
N1 0.0298(7) 0.0175(7) 0.0320(8) -0.0005(5) 0.0048(6) -0.0017(5)
N2 0.0284(7) 0.0211(7) 0.0313(7) 0.0003(5) 0.0052(6) -0.0004(5)
N3 0.0314(7) 0.0197(7) 0.0322(8) -0.0010(5) 0.0063(6) 0.0003(5)
C1 0.0285(8) 0.0210(8) 0.0258(8) -0.0007(6) 0.0007(6) 0.0004(6)
C2 0.0286(8) 0.0201(7) 0.0295(8) 0.0010(6) 0.0051(6) 0.0016(6)
C3 0.0341(9) 0.0243(8) 0.0287(8) 0.0014(6) 0.0052(7) 0.0023(6)
C4 0.0356(10) 0.0379(10) 0.0314(9) -0.0006(7) 0.0004(7) 0.0002(7)
C5 0.0461(11) 0.0488(12) 0.0346(10) -0.0032(9) -0.0039(8) 0.0010(9)
C6 0.0676(16) 0.0490(13) 0.0363(11) 0.0063(10) -0.0093(10) 0.0056(11)
C7 0.0633(14) 0.0426(11) 0.0361(11) 0.0108(9) 0.0051(10) -0.0002(10)
C8 0.0465(11) 0.0315(9) 0.0350(10) 0.0079(8) 0.0050(8) -0.0019(7)
C9 0.0294(8) 0.0191(8) 0.0291(8) 0.0004(6) 0.0020(6) 0.0011(6)
C10 0.0289(8) 0.0205(8) 0.0285(8) -0.0005(6) 0.0001(6) -0.0004(6)
C11 0.0321(8) 0.0220(8) 0.0323(9) 0.0025(6) 0.0039(7) -0.0010(6)
C12 0.0295(8) 0.0224(8) 0.0293(8) 0.0007(6) 0.0004(6) 0.0023(6)
C13 0.0342(9) 0.0195(8) 0.0403(10) -0.0003(7) 0.0064(7) 0.0014(6)
C14 0.0297(8) 0.0266(8) 0.0333(9) -0.0039(7) 0.0069(7) -0.0008(6)
C15 0.0382(9) 0.0251(8) 0.0330(9) -0.0029(7) 0.0067(7) 0.0055(7)
C16 0.0505(12) 0.0353(10) 0.0453(11) 0.0001(9) 0.0196(9) 0.0057(8)
O3 0.0300(7) 0.0212(7) 0.0784(12) 0.0049(6) 0.0017(7) 0.0000(5)
O4 0.0542(9) 0.0258(7) 0.0558(10) -0.0111(6) 0.0178(7) -0.0100(6)
O5 0.0341(7) 0.0277(6) 0.0355(7) -0.0006(5) 0.0076(5) -0.0045(5)
N4 0.0292(7) 0.0255(7) 0.0316(7) -0.0011(6) 0.0044(6) 0.0028(5)
N5 0.0295(7) 0.0209(7) 0.0315(8) -0.0001(5) 0.0047(6) 0.0007(5)
N6 0.0323(8) 0.0260(8) 0.0329(8) 0.0021(6) 0.0067(6) -0.0002(5)
C17 0.0293(8) 0.0257(8) 0.0262(8) -0.0009(6) 0.0011(6) -0.0004(6)
C18 0.0295(8) 0.0231(8) 0.0301(8) -0.0023(6) 0.0053(6) -0.0006(6)
C19 0.0330(9) 0.0267(8) 0.0290(8) -0.0029(6) 0.0054(7) -0.0029(6)
C20 0.0357(9) 0.0309(9) 0.0315(9) -0.0009(7) 0.0002(7) 0.0004(7)
C21 0.0497(12) 0.0424(11) 0.0325(10) 0.0029(8) -0.0026(8) -0.0056(9)
C22 0.0655(15) 0.0480(13) 0.0335(11) -0.0081(9) -0.0045(10) -0.0087(10)
C23 0.0641(15) 0.0465(12) 0.0380(11) -0.0165(9) 0.0066(10) 0.0003(10)
C24 0.0445(11) 0.0322(10) 0.0392(11) -0.0103(8) 0.0055(8) 0.0027(7)
C25 0.0304(8) 0.0226(8) 0.0294(8) -0.0022(6) 0.0023(7) -0.0014(6)
C26 0.0310(8) 0.0246(8) 0.0291(8) -0.0023(6) -0.0002(7) 0.0013(6)
C27 0.0350(9) 0.0252(9) 0.0433(10) -0.0060(7) 0.0051(8) 0.0036(6)
C28 0.0346(9) 0.0256(8) 0.0313(9) -0.0033(7) 0.0016(7) -0.0024(7)
C29 0.0334(9) 0.0379(10) 0.0335(9) 0.0046(8) 0.0075(7) 0.0013(7)
C30 0.0351(9) 0.0262(9) 0.0397(10) 0.0007(7) 0.0024(7) -0.0041(7)
C31 0.0385(10) 0.0340(9) 0.0341(9) 0.0002(7) 0.0058(7) -0.0105(7)
C32 0.0425(11) 0.0473(12) 0.0377(10) 0.0038(9) 0.0102(8) -0.0030(8)
O6 0.0339(7) 0.0227(7) 0.0707(11) -0.0084(7) -0.0013(7) 0.0018(5)

loop_
_atom_type_symbol
_atom_type_description
_atom_type_scat_dispersion_real
_atom_type_scat_dispersion_imag
_atom_type_scat_source
C C 0.0181 0.0091 'International Tables Vol C Tables 4.2.6.8 and 6.1.1.4'
H H 0.0000 0.0000 'International Tables Vol C Tables 4.2.6.8 and 6.1.1.4'
N N 0.0311 0.0180 'International Tables Vol C Tables 4.2.6.8 and 6.1.1.4'
O O 0.0492 0.0322 'International Tables Vol C Tables 4.2.6.8 and 6.1.1.4'

loop_
_exptl_crystal_face_index_h
_exptl_crystal_face_index_k
_exptl_crystal_face_index_l
_exptl_crystal_face_perp_dist
-2.00 -1.00 2.00 0.5110
-1.00 0.00 -1.00 0.4790
-1.00 -1.00 2.00 0.4710
-1.00 -1.00 -1.00 0.5420
-1.00 0.00 2.00 0.3470
-1.00 1.00 2.00 0.3670
0.00 0.00 1.00 0.0520
0.00 0.00 -1.00 0.1860
0.00 2.00 1.00 0.2130
0.00 -2.00 -1.00 0.3540
0.00 -1.00 1.00 0.3130
0.00 1.00 -1.00 0.2470
1.00 0.00 1.00 0.1610
1.00 1.00 -1.00 0.1230
1.00 0.00 2.00 0.1470
1.00 1.00 -2.00 0.1240
1.00 1.00 1.00 0.1290
1.00 0.00 -2.00 0.1830
1.00 -1.00 -2.00 0.1530
2.00 1.00 -2.00 0.1280
2.00 -2.00 -1.00 0.1410

loop_
_geom_angle_atom_site_label_1
_geom_angle_atom_site_label_2
_geom_angle_atom_site_label_3
_geom_angle
_geom_angle_site_symmetry_1
_geom_angle_site_symmetry_3
_geom_angle_publ_flag
C12 O2 C15 116.26(14) . . ?
C1 N1 H1 120.9(15) . . ?
C1 N1 C2 121.38(14) . . ?
C2 N1 H1 117.7(15) . . ?
C1 N2 C10 117.34(15) . . ?
C1 N3 C13 122.25(15) . . ?
C1 N3 C14 121.45(14) . . ?
C13 N3 C14 115.73(14) . . ?
N1 C1 N2 123.10(15) . . ?
N1 C1 N3 119.42(15) . . ?
N2 C1 N3 117.46(15) . . ?
N1 C2 H2 107.6 . . ?
N1 C2 C3 112.29(14) . . ?
N1 C2 C9 108.92(14) . . ?
C3 C2 H2 107.6 . . ?
C9 C2 H2 107.6 . . ?
C9 C2 C3 112.69(14) . . ?
C2 C3 H3 106.9 . . ?
C4 C3 C2 113.83(15) . . ?
C4 C3 H3 106.9 . . ?
C8 C3 C2 111.77(15) . . ?
C8 C3 H3 106.9 . . ?
C8 C3 C4 110.24(16) . . ?
C3 C4 H4A 109.6 . . ?
C3 C4 H4B 109.6 . . ?
C3 C4 C5 110.29(17) . . ?
H4A C4 H4B 108.1 . . ?
C5 C4 H4A 109.6 . . ?
C5 C4 H4B 109.6 . . ?
C4 C5 H5A 109.4 . . ?
C4 C5 H5B 109.4 . . ?
H5A C5 H5B 108.0 . . ?
C6 C5 C4 111.13(19) . . ?
C6 C5 H5A 109.4 . . ?
C6 C5 H5B 109.4 . . ?
C5 C6 H6A 109.3 . . ?
C5 C6 H6B 109.3 . . ?
C5 C6 C7 111.80(19) . . ?
H6A C6 H6B 107.9 . . ?
C7 C6 H6A 109.3 . . ?
C7 C6 H6B 109.3 . . ?
C6 C7 H7A 109.3 . . ?
C6 C7 H7B 109.3 . . ?
H7A C7 H7B 108.0 . . ?
C8 C7 C6 111.6(2) . . ?
C8 C7 H7A 109.3 . . ?
C8 C7 H7B 109.3 . . ?
C3 C8 C7 111.40(18) . . ?
C3 C8 H8A 109.3 . . ?
C3 C8 H8B 109.3 . . ?
C7 C8 H8A 109.3 . . ?
C7 C8 H8B 109.3 . . ?
H8A C8 H8B 108.0 . . ?
C10 C9 C2 118.86(15) . . ?
C10 C9 C12 122.97(15) . . ?
C12 C9 C2 117.86(15) . . ?
N2 C10 C11 110.97(15) . . ?
C9 C10 N2 123.21(15) . . ?
C9 C10 C11 125.82(15) . . ?
C10 C11 H11A 109.5 . . ?
C10 C11 H11B 109.5 . . ?
C10 C11 H11C 109.5 . . ?
H11A C11 H11B 109.5 . . ?
H11A C11 H11C 109.5 . . ?
H11B C11 H11C 109.5 . . ?
O1 C12 O2 121.04(16) . . ?
O1 C12 C9 126.70(17) . . ?
O2 C12 C9 112.22(15) . . ?
N3 C13 H13A 109.5 . . ?
N3 C13 H13B 109.5 . . ?
N3 C13 H13C 109.5 . . ?
H13A C13 H13B 109.5 . . ?
H13A C13 H13C 109.5 . . ?
H13B C13 H13C 109.5 . . ?
N3 C14 H14A 109.5 . . ?
N3 C14 H14B 109.5 . . ?
N3 C14 H14C 109.5 . . ?
H14A C14 H14B 109.5 . . ?
H14A C14 H14C 109.5 . . ?
H14B C14 H14C 109.5 . . ?
O2 C15 H15A 110.2 . . ?
O2 C15 H15B 110.2 . . ?
O2 C15 C16 107.51(15) . . ?
H15A C15 H15B 108.5 . . ?
C16 C15 H15A 110.2 . . ?
C16 C15 H15B 110.2 . . ?
C15 C16 H16A 109.5 . . ?
C15 C16 H16B 109.5 . . ?
C15 C16 H16C 109.5 . . ?
H16A C16 H16B 109.5 . . ?
H16A C16 H16C 109.5 . . ?
H16B C16 H16C 109.5 . . ?
H3A O3 H3B 102(3) . . ?
C28 O5 C31 115.40(15) . . ?
C17 N4 C26 116.90(15) . . ?
C17 N5 H5 119.6(16) . . ?
C17 N5 C18 120.93(15) . . ?
C18 N5 H5 119.3(16) . . ?
C17 N6 C29 121.85(15) . . ?
C17 N6 C30 122.69(16) . . ?
C30 N6 C29 115.23(15) . . ?
N4 C17 N6 117.86(16) . . ?
N5 C17 N4 123.23(16) . . ?
N5 C17 N6 118.91(16) . . ?
N5 C18 H18 107.6 . . ?
N5 C18 C19 111.54(14) . . ?
N5 C18 C25 108.47(14) . . ?
C19 C18 H18 107.6 . . ?
C25 C18 H18 107.6 . . ?
C25 C18 C19 113.75(14) . . ?
C18 C19 H19 107.2 . . ?
C20 C19 C18 113.85(15) . . ?
C20 C19 H19 107.2 . . ?
C24 C19 C18 111.04(15) . . ?
C24 C19 H19 107.2 . . ?
C24 C19 C20 109.92(15) . . ?
C19 C20 H20A 109.4 . . ?
C19 C20 H20B 109.4 . . ?
H20A C20 H20B 108.0 . . ?
C21 C20 C19 110.99(17) . . ?
C21 C20 H20A 109.4 . . ?
C21 C20 H20B 109.4 . . ?
C20 C21 H21A 109.4 . . ?
C20 C21 H21B 109.4 . . ?
H21A C21 H21B 108.0 . . ?
C22 C21 C20 110.96(18) . . ?
C22 C21 H21A 109.4 . . ?
C22 C21 H21B 109.4 . . ?
C21 C22 H22A 109.4 . . ?
C21 C22 H22B 109.4 . . ?
C21 C22 C23 111.31(19) . . ?
H22A C22 H22B 108.0 . . ?
C23 C22 H22A 109.4 . . ?
C23 C22 H22B 109.4 . . ?
C22 C23 H23A 109.3 . . ?
C22 C23 H23B 109.3 . . ?
C22 C23 C24 111.50(19) . . ?
H23A C23 H23B 108.0 . . ?
C24 C23 H23A 109.3 . . ?
C24 C23 H23B 109.3 . . ?
C19 C24 H24A 109.4 . . ?
C19 C24 H24B 109.4 . . ?
C23 C24 C19 110.97(18) . . ?
C23 C24 H24A 109.4 . . ?
C23 C24 H24B 109.4 . . ?
H24A C24 H24B 108.0 . . ?
C26 C25 C18 118.47(16) . . ?
C26 C25 C28 122.42(16) . . ?
C28 C25 C18 119.02(15) . . ?
N4 C26 C27 112.04(16) . . ?
C25 C26 N4 123.46(16) . . ?
C25 C26 C27 124.49(17) . . ?
C26 C27 H27A 109.5 . . ?
C26 C27 H27B 109.5 . . ?
C26 C27 H27C 109.5 . . ?
H27A C27 H27B 109.5 . . ?
H27A C27 H27C 109.5 . . ?
H27B C27 H27C 109.5 . . ?
O4 C28 O5 120.54(18) . . ?
O4 C28 C25 127.20(18) . . ?
O5 C28 C25 112.26(15) . . ?
N6 C29 H29A 109.5 . . ?
N6 C29 H29B 109.5 . . ?
N6 C29 H29C 109.5 . . ?
H29A C29 H29B 109.5 . . ?
H29A C29 H29C 109.5 . . ?
H29B C29 H29C 109.5 . . ?
N6 C30 H30A 109.5 . . ?
N6 C30 H30B 109.5 . . ?
N6 C30 H30C 109.5 . . ?
H30A C30 H30B 109.5 . . ?
H30A C30 H30C 109.5 . . ?
H30B C30 H30C 109.5 . . ?
O5 C31 H31A 110.2 . . ?
O5 C31 H31B 110.2 . . ?
O5 C31 C32 107.74(16) . . ?
H31A C31 H31B 108.5 . . ?
C32 C31 H31A 110.2 . . ?
C32 C31 H31B 110.2 . . ?
C31 C32 H32A 109.5 . . ?
C31 C32 H32B 109.5 . . ?
C31 C32 H32C 109.5 . . ?
H32A C32 H32B 109.5 . . ?
H32A C32 H32C 109.5 . . ?
H32B C32 H32C 109.5 . . ?
H6C O6 H6D 103(3) . . ?

loop_
_geom_bond_atom_site_label_1
_geom_bond_atom_site_label_2
_geom_bond_distance
_geom_bond_site_symmetry_2
_geom_bond_publ_flag
O1 C12 1.228(2) . ?
O2 C12 1.357(2) . ?
O2 C15 1.445(2) . ?
N1 H1 0.86(2) . ?
N1 C1 1.338(2) . ?
N1 C2 1.468(2) . ?
N2 C1 1.339(2) . ?
N2 C10 1.374(2) . ?
N3 C1 1.352(2) . ?
N3 C13 1.456(2) . ?
N3 C14 1.461(2) . ?
C2 H2 1.0000 . ?
C2 C3 1.547(2) . ?
C2 C9 1.520(2) . ?
C3 H3 1.0000 . ?
C3 C4 1.532(3) . ?
C3 C8 1.527(2) . ?
C4 H4A 0.9900 . ?
C4 H4B 0.9900 . ?
C4 C5 1.540(3) . ?
C5 H5A 0.9900 . ?
C5 H5B 0.9900 . ?
C5 C6 1.521(3) . ?
C6 H6A 0.9900 . ?
C6 H6B 0.9900 . ?
C6 C7 1.529(4) . ?
C7 H7A 0.9900 . ?
C7 H7B 0.9900 . ?
C7 C8 1.528(3) . ?
C8 H8A 0.9900 . ?
C8 H8B 0.9900 . ?
C9 C10 1.367(2) . ?
C9 C12 1.455(2) . ?
C10 C11 1.507(2) . ?
C11 H11A 0.9800 . ?
C11 H11B 0.9800 . ?
C11 H11C 0.9800 . ?
C13 H13A 0.9800 . ?
C13 H13B 0.9800 . ?
C13 H13C 0.9800 . ?
C14 H14A 0.9800 . ?
C14 H14B 0.9800 . ?
C14 H14C 0.9800 . ?
C15 H15A 0.9900 . ?
C15 H15B 0.9900 . ?
C15 C16 1.505(3) . ?
C16 H16A 0.9800 . ?
C16 H16B 0.9800 . ?
C16 H16C 0.9800 . ?
O3 H3A 0.90(4) . ?
O3 H3B 0.86(4) . ?
O4 C28 1.216(2) . ?
O5 C28 1.356(2) . ?
O5 C31 1.453(2) . ?
N4 C17 1.343(2) . ?
N4 C26 1.372(2) . ?
N5 H5 0.88(3) . ?
N5 C17 1.338(2) . ?
N5 C18 1.469(2) . ?
N6 C17 1.353(2) . ?
N6 C29 1.459(2) . ?
N6 C30 1.458(2) . ?
C18 H18 1.0000 . ?
C18 C19 1.549(2) . ?
C18 C25 1.517(2) . ?
C19 H19 1.0000 . ?
C19 C20 1.535(3) . ?
C19 C24 1.533(3) . ?
C20 H20A 0.9900 . ?
C20 H20B 0.9900 . ?
C20 C21 1.534(3) . ?
C21 H21A 0.9900 . ?
C21 H21B 0.9900 . ?
C21 C22 1.522(3) . ?
C22 H22A 0.9900 . ?
C22 H22B 0.9900 . ?
C22 C23 1.525(4) . ?
C23 H23A 0.9900 . ?
C23 H23B 0.9900 . ?
C23 C24 1.529(3) . ?
C24 H24A 0.9900 . ?
C24 H24B 0.9900 . ?
C25 C26 1.372(3) . ?
C25 C28 1.458(2) . ?
C26 C27 1.510(2) . ?
C27 H27A 0.9800 . ?
C27 H27B 0.9800 . ?
C27 H27C 0.9800 . ?
C29 H29A 0.9800 . ?
C29 H29B 0.9800 . ?
C29 H29C 0.9800 . ?
C30 H30A 0.9800 . ?
C30 H30B 0.9800 . ?
C30 H30C 0.9800 . ?
C31 H31A 0.9900 . ?
C31 H31B 0.9900 . ?
C31 C32 1.502(3) . ?
C32 H32A 0.9800 . ?
C32 H32B 0.9800 . ?
C32 H32C 0.9800 . ?
O6 H6C 0.98(4) . ?
O6 H6D 0.84(4) . ?

loop_
_geom_hbond_atom_site_label_D
_geom_hbond_atom_site_label_H
_geom_hbond_atom_site_label_A
_geom_hbond_distance_DH
_geom_hbond_distance_HA
_geom_hbond_distance_DA
_geom_hbond_angle_DHA
_geom_hbond_site_symmetry_A
_geom_hbond_publ_flag
N1 H1 O3 0.86(2) 1.95(2) 2.790(2) 165(2) 1_565 yes
C11 H11C O1 0.98 2.25 2.878(2) 120.6 . yes
O3 H3A N4 0.90(4) 1.93(4) 2.817(2) 167(4) . yes
O3 H3B O1 0.86(4) 1.93(4) 2.7755(19) 169(3) . yes
N5 H5 O6 0.88(3) 1.93(3) 2.785(2) 164(2) . yes
O6 H6C N2 0.98(4) 1.84(4) 2.813(2) 179(3) 1_645 yes
O6 H6D O4 0.84(4) 1.97(4) 2.808(2) 172(3) 1_545 yes

loop_
_geom_torsion_atom_site_label_1
_geom_torsion_atom_site_label_2
_geom_torsion_atom_site_label_3
_geom_torsion_atom_site_label_4
_geom_torsion
_geom_torsion_site_symmetry_1
_geom_torsion_site_symmetry_2
_geom_torsion_site_symmetry_3
_geom_torsion_site_symmetry_4
_geom_torsion_publ_flag
N1 C2 C3 C4 -64.17(19) . . . . ?
N1 C2 C3 C8 61.54(19) . . . . ?
N1 C2 C9 C10 21.4(2) . . . . ?
N1 C2 C9 C12 -164.83(15) . . . . ?
C1 N1 C2 C3 95.67(19) . . . . ?
C1 N1 C2 C9 -29.9(2) . . . . ?
C1 N2 C10 C9 -14.3(3) . . . . ?
C1 N2 C10 C11 166.21(15) . . . . ?
C2 N1 C1 N2 17.7(3) . . . . ?
C2 N1 C1 N3 -163.86(16) . . . . ?
C2 C3 C4 C5 -175.52(16) . . . . ?
C2 C3 C8 C7 175.21(17) . . . . ?
C2 C9 C10 N2 -1.0(3) . . . . ?
C2 C9 C10 C11 178.34(16) . . . . ?
C2 C9 C12 O1 -164.14(18) . . . . ?
C2 C9 C12 O2 14.0(2) . . . . ?
C3 C2 C9 C10 -103.88(18) . . . . ?
C3 C2 C9 C12 69.9(2) . . . . ?
C3 C4 C5 C6 -57.0(2) . . . . ?
C4 C3 C8 C7 -57.1(2) . . . . ?
C4 C5 C6 C7 54.6(3) . . . . ?
C5 C6 C7 C8 -53.4(3) . . . . ?
C6 C7 C8 C3 54.7(3) . . . . ?
C8 C3 C4 C5 58.0(2) . . . . ?
C9 C2 C3 C4 59.28(19) . . . . ?
C9 C2 C3 C8 -175.01(15) . . . . ?
C10 N2 C1 N1 6.2(3) . . . . ?
C10 N2 C1 N3 -172.29(15) . . . . ?
C10 C9 C12 O1 9.3(3) . . . . ?
C10 C9 C12 O2 -172.54(16) . . . . ?
C12 O2 C15 C16 176.95(16) . . . . ?
C12 C9 C10 N2 -174.44(16) . . . . ?
C12 C9 C10 C11 4.9(3) . . . . ?
C13 N3 C1 N1 4.5(3) . . . . ?
C13 N3 C1 N2 -176.92(16) . . . . ?
C14 N3 C1 N1 -166.44(16) . . . . ?
C14 N3 C1 N2 12.1(2) . . . . ?
C15 O2 C12 O1 7.5(2) . . . . ?
C15 O2 C12 C9 -170.76(15) . . . . ?
N5 C18 C19 C20 67.16(19) . . . . ?
N5 C18 C19 C24 -57.53(19) . . . . ?
N5 C18 C25 C26 -24.9(2) . . . . ?
N5 C18 C25 C28 158.39(16) . . . . ?
C17 N4 C26 C25 13.4(3) . . . . ?
C17 N4 C26 C27 -167.67(16) . . . . ?
C17 N5 C18 C19 -93.28(19) . . . . ?
C17 N5 C18 C25 32.8(2) . . . . ?
C18 N5 C17 N4 -19.1(3) . . . . ?
C18 N5 C17 N6 161.44(16) . . . . ?
C18 C19 C20 C21 177.50(15) . . . . ?
C18 C19 C24 C23 -176.38(17) . . . . ?
C18 C25 C26 N4 3.7(3) . . . . ?
C18 C25 C26 C27 -175.06(17) . . . . ?
C18 C25 C28 O4 179.7(2) . . . . ?
C18 C25 C28 O5 -0.7(2) . . . . ?
C19 C18 C25 C26 99.86(19) . . . . ?
C19 C18 C25 C28 -76.9(2) . . . . ?
C19 C20 C21 C22 56.7(2) . . . . ?
C20 C19 C24 C23 56.7(2) . . . . ?
C20 C21 C22 C23 -55.3(3) . . . . ?
C21 C22 C23 C24 55.2(3) . . . . ?
C22 C23 C24 C19 -56.0(3) . . . . ?
C24 C19 C20 C21 -57.2(2) . . . . ?
C25 C18 C19 C20 -55.9(2) . . . . ?
C25 C18 C19 C24 179.39(15) . . . . ?
C26 N4 C17 N5 -6.0(3) . . . . ?
C26 N4 C17 N6 173.52(16) . . . . ?
C26 C25 C28 O4 3.1(3) . . . . ?
C26 C25 C28 O5 -177.29(16) . . . . ?
C28 O5 C31 C32 -177.51(16) . . . . ?
C28 C25 C26 N4 -179.67(17) . . . . ?
C28 C25 C26 C27 1.5(3) . . . . ?
C29 N6 C17 N4 -16.3(3) . . . . ?
C29 N6 C17 N5 163.27(17) . . . . ?
C30 N6 C17 N4 169.57(16) . . . . ?
C30 N6 C17 N5 -10.9(3) . . . . ?
C31 O5 C28 O4 -0.9(3) . . . . ?
C31 O5 C28 C25 179.39(15) . . . . ?

loop_
_twin_individual_id
_twin_individual_mass_fraction_refined
1 0.662(4)
2 0.198(3)
3 0.140(3)
